data_4105438
loop_
_publ_author_name
'Mohamed H. Alkordi'
'Jacilynn A. Brant'
'Lukasz Wojtas'
'Victor Ch. Kravtsov'
'Amy J. Cairns'
'Mohamed Eddaoudi'

_publ_contact_author_address 'Chemistry, Univ. of South Florida, Tampa, FL 33620. USA'
_publ_contact_author_email eddaoudi@cas.usf.edu
_publ_contact_author_name 'Dr.Mohamed Eddaoudi'
_publ_contact_author_phone 813-974-9622
_publ_section_title
;
 Zeolite-likeMetal-Organic Frameworks (ZMOFs) Based on the Directed
 Assembly of Finite Metal-Organic Cubes (MOCs)
;
_journal_name_full 'Journal of the American Chemical Society'
_journal_page_first 17753
_journal_page_last 17755
_journal_paper_doi 10.1021/ja905557z
_journal_volume 131
_journal_year 2009
_chemical_formula_sum 'C72 H48 Cd8 Cs8 N28 O60'
_chemical_formula_weight 4227.86
_chemical_name_systematic
;
 ?
;
_space_group_IT_number 202
_symmetry_cell_setting cubic
_symmetry_space_group_name_Hall '-F 2 2 3'
_symmetry_space_group_name_H-M 'F m -3'
_atom_sites_solution_hydrogens geom
_atom_sites_solution_primary direct
_atom_sites_solution_secondary difmap
_audit_creation_method SHELXL-97
_cell_angle_alpha 90.00
_cell_angle_beta 90.00
_cell_angle_gamma 90.00
_cell_formula_units_Z 4
_cell_length_a 24.593(2)
_cell_length_b 24.593(2)
_cell_length_c 24.593(2)
_cell_measurement_temperature 100(2)
_cell_volume 14874(2)
_computing_cell_refinement 'SAINT (Bruker, 2002)'
_computing_data_collection 'SMART (Bruker, 2002)'
_computing_data_reduction 'SAINT (Bruker, 2002)'
_computing_publication_material 'SHELXL-97 (Sheldrick, 1997)'
_computing_structure_refinement 'SHELXL-97 (Sheldrick, 1997)'
_computing_structure_solution 'SHELXS-97 (Sheldrick, 1990)'
_diffrn_ambient_temperature 100(2)
_diffrn_measured_fraction_theta_full 0.974
_diffrn_measured_fraction_theta_max 0.974
_diffrn_measurement_device_type 'BRUKER SMART 1K CCD'
_diffrn_measurement_method 'phi and omega scans'
_diffrn_radiation_monochromator graphite
_diffrn_radiation_source 'fine-focus sealed tube'
_diffrn_radiation_type MoK\a
_diffrn_radiation_wavelength 0.71073
_diffrn_reflns_av_R_equivalents 0.0433
_diffrn_reflns_av_sigmaI/netI 0.0192
_diffrn_reflns_limit_h_max 27
_diffrn_reflns_limit_h_min -17
_diffrn_reflns_limit_k_max 27
_diffrn_reflns_limit_k_min -25
_diffrn_reflns_limit_l_max 27
_diffrn_reflns_limit_l_min -27
_diffrn_reflns_number 16459
_diffrn_reflns_theta_full 23.21
_diffrn_reflns_theta_max 23.21
_diffrn_reflns_theta_min 1.66
_exptl_absorpt_coefficient_mu 3.137
_exptl_absorpt_correction_T_max 0.7444
_exptl_absorpt_correction_T_min 0.7444
_exptl_absorpt_correction_type multi-scan
_exptl_absorpt_process_details 'SADABS; (Sheldrick, 2003)'
_exptl_crystal_colour colorless
_exptl_crystal_density_diffrn 1.888
_exptl_crystal_description polyhedra
_exptl_crystal_F_000 7920
_exptl_crystal_size_max 0.10
_exptl_crystal_size_mid 0.10
_exptl_crystal_size_min 0.10
_refine_diff_density_max 0.978
_refine_diff_density_min -0.707
_refine_diff_density_rms 0.124
_refine_ls_extinction_method none
_refine_ls_goodness_of_fit_ref 1.072
_refine_ls_hydrogen_treatment constr
_refine_ls_matrix_type full
_refine_ls_number_parameters 84
_refine_ls_number_reflns 951
_refine_ls_number_restraints 6
_refine_ls_restrained_S_all 1.070
_refine_ls_R_factor_all 0.0891
_refine_ls_R_factor_gt 0.0794
_refine_ls_shift/su_max 0.000
_refine_ls_shift/su_mean 0.000
_refine_ls_structure_factor_coef Fsqd
_refine_ls_weighting_details 'calc w=1/[\s^2^(Fo^2^)+(0.0858P)^2^+407.7130P] where P=(Fo^2^+2Fc^2^)/3'
_refine_ls_weighting_scheme calc
_refine_ls_wR_factor_gt 0.2001
_refine_ls_wR_factor_ref 0.2091
_reflns_number_gt 789
_reflns_number_total 951
_reflns_threshold_expression >2sigma(I)
_cod_data_source_file ja905557z_si_006.cif
_cod_data_source_block 5
_cod_original_sg_symbol_H-M 'F m -3 m'
_cod_database_code 4105438

loop_
_symmetry_equiv_pos_as_xyz
'x, y, z'
'-x, -y, z'
'-x, y, -z'
'x, -y, -z'
'z, x, y'
'z, -x, -y'
'-z, -x, y'
'-z, x, -y'
'y, z, x'
'-y, z, -x'
'y, -z, -x'
'-y, -z, x'
'x, y+1/2, z+1/2'
'-x, -y+1/2, z+1/2'
'-x, y+1/2, -z+1/2'
'x, -y+1/2, -z+1/2'
'z, x+1/2, y+1/2'
'z, -x+1/2, -y+1/2'
'-z, -x+1/2, y+1/2'
'-z, x+1/2, -y+1/2'
'y, z+1/2, x+1/2'
'-y, z+1/2, -x+1/2'
'y, -z+1/2, -x+1/2'
'-y, -z+1/2, x+1/2'
'x+1/2, y, z+1/2'
'-x+1/2, -y, z+1/2'
'-x+1/2, y, -z+1/2'
'x+1/2, -y, -z+1/2'
'z+1/2, x, y+1/2'
'z+1/2, -x, -y+1/2'
'-z+1/2, -x, y+1/2'
'-z+1/2, x, -y+1/2'
'y+1/2, z, x+1/2'
'-y+1/2, z, -x+1/2'
'y+1/2, -z, -x+1/2'
'-y+1/2, -z, x+1/2'
'x+1/2, y+1/2, z'
'-x+1/2, -y+1/2, z'
'-x+1/2, y+1/2, -z'
'x+1/2, -y+1/2, -z'
'z+1/2, x+1/2, y'
'z+1/2, -x+1/2, -y'
'-z+1/2, -x+1/2, y'
'-z+1/2, x+1/2, -y'
'y+1/2, z+1/2, x'
'-y+1/2, z+1/2, -x'
'y+1/2, -z+1/2, -x'
'-y+1/2, -z+1/2, x'
'-x, -y, -z'
'x, y, -z'
'x, -y, z'
'-x, y, z'
'-z, -x, -y'
'-z, x, y'
'z, x, -y'
'z, -x, y'
'-y, -z, -x'
'y, -z, x'
'-y, z, x'
'y, z, -x'
'-x, -y+1/2, -z+1/2'
'x, y+1/2, -z+1/2'
'x, -y+1/2, z+1/2'
'-x, y+1/2, z+1/2'
'-z, -x+1/2, -y+1/2'
'-z, x+1/2, y+1/2'
'z, x+1/2, -y+1/2'
'z, -x+1/2, y+1/2'
'-y, -z+1/2, -x+1/2'
'y, -z+1/2, x+1/2'
'-y, z+1/2, x+1/2'
'y, z+1/2, -x+1/2'
'-x+1/2, -y, -z+1/2'
'x+1/2, y, -z+1/2'
'x+1/2, -y, z+1/2'
'-x+1/2, y, z+1/2'
'-z+1/2, -x, -y+1/2'
'-z+1/2, x, y+1/2'
'z+1/2, x, -y+1/2'
'z+1/2, -x, y+1/2'
'-y+1/2, -z, -x+1/2'
'y+1/2, -z, x+1/2'
'-y+1/2, z, x+1/2'
'y+1/2, z, -x+1/2'
'-x+1/2, -y+1/2, -z'
'x+1/2, y+1/2, -z'
'x+1/2, -y+1/2, z'
'-x+1/2, y+1/2, z'
'-z+1/2, -x+1/2, -y'
'-z+1/2, x+1/2, y'
'z+1/2, x+1/2, -y'
'z+1/2, -x+1/2, y'
'-y+1/2, -z+1/2, -x'
'y+1/2, -z+1/2, x'
'-y+1/2, z+1/2, x'
'y+1/2, z+1/2, -x'

loop_
_atom_site_label
_atom_site_type_symbol
_atom_site_fract_x
_atom_site_fract_y
_atom_site_fract_z
_atom_site_U_iso_or_equiv
_atom_site_adp_type
_atom_site_occupancy
_atom_site_symmetry_multiplicity
_atom_site_calc_flag
_atom_site_refinement_flags
Cd1 Cd 0.36362(3) 0.13638(3) 0.13638(3) 0.0930(8) Uani 1 3 d S
Cs11 Cs 0.2983(2) 0.2983(2) 0.2017(2) 0.059(3) Uani 0.213 3 d SP
Cs12 Cs 0.3271(8) 0.3271(8) 0.1729(8) 0.144(10) Uani 0.453 3 d SP
Cs13 Cs 0.3429(7) 0.3429(7) 0.1571(7) 0.188(11) Uani 0.3339 3 d SP
O1 O 0.3234(5) 0.2213(4) 0.1176(5) 0.133(4) Uani 1 1 d .
O2 O 0.3044(4) 0.2792(3) 0.0500(4) 0.131(3) Uani 1 1 d .
N1 N 0.3558(3) 0.1433(3) 0.0458(4) 0.083(2) Uani 1 1 d .
C1 C 0.3669(6) 0.1156(7) 0.0000 0.081(4) Uani 1 2 d S
H1 H 0.3813 0.0797 0.0000 0.098 Uiso 1 2 calc SR
C2 C 0.3357(4) 0.1910(4) 0.0287(5) 0.087(3) Uani 1 1 d .
C3 C 0.3205(6) 0.2320(5) 0.0685(8) 0.110(4) Uani 1 1 d .
N11 N 0.3098(9) 0.4237(10) 0.0000 0.084(6) Uiso 0.33333 2 d SPD
C11 C 0.2774(9) 0.4198(11) 0.0471(10) 0.064(6) Uiso 0.33333 1 d PD
H11A H 0.2389 0.4210 0.0370 0.077 Uiso 0.33333 1 calc PR
H11B H 0.2858 0.4502 0.0715 0.077 Uiso 0.33333 1 calc PR
H11C H 0.2852 0.3854 0.0657 0.077 Uiso 0.33333 1 calc PR
O13 O 0.3865(11) 0.410(4) 0.0464(13) 0.15(5) Uiso 0.16667 1 d PD
C13 C 0.3625(12) 0.4185(18) 0.0000 0.1500 Uiso 0.33333 2 d SPD
O21 O 0.5000 0.0000 0.0000 0.110(13) Uani 1 24 d S
O31 O 0.0000 0.0000 0.0000 0.103(12) Uani 1 24 d S
O41 O 0.5000 0.0519(16) 0.0000 0.29(2) Uiso 1 4 d S
H2 H 0.3039 0.2862 0.0000 0.130 Uiso 1 2 d S

loop_
_atom_site_aniso_label
_atom_site_aniso_U_11
_atom_site_aniso_U_22
_atom_site_aniso_U_33
_atom_site_aniso_U_23
_atom_site_aniso_U_13
_atom_site_aniso_U_12
Cd1 0.0930(8) 0.0930(8) 0.0930(8) -0.0167(4) 0.0167(4) 0.0167(4)
Cs11 0.059(3) 0.059(3) 0.059(3) -0.0079(19) -0.0079(19) 0.0079(19)
Cs12 0.144(10) 0.144(10) 0.144(10) -0.065(10) -0.065(10) 0.065(10)
Cs13 0.188(11) 0.188(11) 0.188(11) 0.011(9) 0.011(9) -0.011(9)
O1 0.152(9) 0.097(6) 0.150(9) -0.043(7) 0.003(8) 0.046(6)
O2 0.141(8) 0.084(6) 0.166(8) -0.023(6) -0.007(7) 0.042(5)
N1 0.075(5) 0.077(5) 0.098(6) -0.002(5) 0.009(4) 0.019(4)
C1 0.077(9) 0.072(9) 0.096(11) 0.000 0.000 0.017(7)
C2 0.073(6) 0.066(6) 0.123(8) -0.010(5) 0.003(5) 0.010(5)
C3 0.097(9) 0.076(8) 0.157(13) -0.006(9) 0.009(9) 0.026(6)
O21 0.110(13) 0.110(13) 0.110(13) 0.000 0.000 0.000
O31 0.103(12) 0.103(12) 0.103(12) 0.000 0.000 0.000

loop_
_atom_type_symbol
_atom_type_description
_atom_type_scat_dispersion_real
_atom_type_scat_dispersion_imag
_atom_type_scat_source
C C 0.0033 0.0016 'International Tables Vol C Tables 4.2.6.8 and 6.1.1.4'
H H 0.0000 0.0000 'International Tables Vol C Tables 4.2.6.8 and 6.1.1.4'
N N 0.0061 0.0033 'International Tables Vol C Tables 4.2.6.8 and 6.1.1.4'
O O 0.0106 0.0060 'International Tables Vol C Tables 4.2.6.8 and 6.1.1.4'
Cd Cd -0.8075 1.2024 'International Tables Vol C Tables 4.2.6.8 and 6.1.1.4'
Cs Cs -0.3680 2.1192 'International Tables Vol C Tables 4.2.6.8 and 6.1.1.4'

loop_
_geom_angle_atom_site_label_1
_geom_angle_atom_site_label_2
_geom_angle_atom_site_label_3
_geom_angle
_geom_angle_site_symmetry_1
_geom_angle_site_symmetry_3
N1 Cd1 N1 98.9(3) . 43
N1 Cd1 N1 98.9(3) . 34
N1 Cd1 N1 98.9(3) 43 34
N1 Cd1 O1 149.9(4) . 43
N1 Cd1 O1 72.6(4) 43 43
N1 Cd1 O1 110.8(4) 34 43
N1 Cd1 O1 72.6(4) . .
N1 Cd1 O1 110.8(4) 43 .
N1 Cd1 O1 149.9(4) 34 .
O1 Cd1 O1 83.3(5) 43 .
N1 Cd1 O1 110.8(4) . 34
N1 Cd1 O1 149.9(4) 43 34
N1 Cd1 O1 72.6(4) 34 34
O1 Cd1 O1 83.3(5) 43 34
O1 Cd1 O1 83.3(5) . 34
N1 Cd1 Cs11 143.7(2) . 16
N1 Cd1 Cs11 104.6(2) 43 16
N1 Cd1 Cs11 104.3(2) 34 16
O1 Cd1 Cs11 32.0(3) 43 16
O1 Cd1 Cs11 73.3(3) . 16
O1 Cd1 Cs11 52.7(3) 34 16
N1 Cd1 Cs11 104.6(2) . .
N1 Cd1 Cs11 104.3(2) 43 .
N1 Cd1 Cs11 143.7(2) 34 .
O1 Cd1 Cs11 52.7(3) 43 .
O1 Cd1 Cs11 32.0(3) . .
O1 Cd1 Cs11 73.3(3) 34 .
Cs11 Cd1 Cs11 43.0(2) 16 .
N1 Cd1 Cs11 104.3(2) . 38
N1 Cd1 Cs11 143.7(2) 43 38
N1 Cd1 Cs11 104.6(2) 34 38
O1 Cd1 Cs11 73.3(3) 43 38
O1 Cd1 Cs11 52.7(3) . 38
O1 Cd1 Cs11 32.0(3) 34 38
Cs11 Cd1 Cs11 43.0(2) 16 38
Cs11 Cd1 Cs11 43.0(2) . 38
Cs12 Cs11 Cs13 0(3) . .
Cs12 Cs11 O1 80.9(3) . 32
Cs13 Cs11 O1 80.9(3) . 32
Cs12 Cs11 O1 80.9(3) . 23
Cs13 Cs11 O1 80.9(3) . 23
O1 Cs11 O1 117.53(18) 32 23
Cs12 Cs11 O1 80.9(3) . .
Cs13 Cs11 O1 80.9(3) . .
O1 Cs11 O1 117.53(18) 32 .
O1 Cs11 O1 117.53(18) 23 .
Cs12 Cs11 Cs11 144.736(3) . 38
Cs13 Cs11 Cs11 144.736(2) . 38
O1 Cs11 Cs11 131.4(3) 32 38
O1 Cs11 Cs11 92.4(3) 23 38
O1 Cs11 Cs11 71.7(3) . 38
Cs12 Cs11 Cs11 144.736(6) . 16
Cs13 Cs11 Cs11 144.736(3) . 16
O1 Cs11 Cs11 71.7(3) 32 16
O1 Cs11 Cs11 131.4(3) 23 16
O1 Cs11 Cs11 92.4(3) . 16
Cs11 Cs11 Cs11 60.0 38 16
Cs12 Cs11 Cs11 144.736(3) . 27
Cs13 Cs11 Cs11 144.736(1) . 27
O1 Cs11 Cs11 92.4(3) 32 27
O1 Cs11 Cs11 71.7(3) 23 27
O1 Cs11 Cs11 131.4(3) . 27
Cs11 Cs11 Cs11 60.0 38 27
Cs11 Cs11 Cs11 60.0 16 27
Cs12 Cs11 O1 102.8(2) . 38
Cs13 Cs11 O1 102.8(2) . 38
O1 Cs11 O1 170.8(5) 32 38
O1 Cs11 O1 55.6(4) 23 38
O1 Cs11 O1 71.5(4) . 38
Cs11 Cs11 O1 48.0(2) 38 38
Cs11 Cs11 O1 107.8(2) 16 38
Cs11 Cs11 O1 79.7(2) 27 38
Cs12 Cs11 O1 102.8(2) . 48
Cs13 Cs11 O1 102.8(2) . 48
O1 Cs11 O1 55.6(4) 32 48
O1 Cs11 O1 71.5(4) 23 48
O1 Cs11 O1 170.8(5) . 48
Cs11 Cs11 O1 107.8(2) 38 48
Cs11 Cs11 O1 79.7(2) 16 48
Cs11 Cs11 O1 48.0(2) 27 48
O1 Cs11 O1 115.24(16) 38 48
Cs12 Cs11 O1 102.8(2) . 43
Cs13 Cs11 O1 102.8(2) . 43
O1 Cs11 O1 71.5(4) 32 43
O1 Cs11 O1 170.8(5) 23 43
O1 Cs11 O1 55.6(4) . 43
Cs11 Cs11 O1 79.7(2) 38 43
Cs11 Cs11 O1 48.0(2) 16 43
Cs11 Cs11 O1 107.8(2) 27 43
O1 Cs11 O1 115.24(16) 38 43
O1 Cs11 O1 115.24(16) 48 43
Cs12 Cs11 C3 70.0(3) . 32
Cs13 Cs11 C3 70.0(3) . 32
O1 Cs11 C3 16.2(3) 32 32
O1 Cs11 C3 125.0(4) 23 32
O1 Cs11 C3 103.0(3) . 32
Cs11 Cs11 C3 136.9(3) 38 32
Cs11 Cs11 C3 78.0(3) 16 32
Cs11 Cs11 C3 108.3(3) 27 32
O1 Cs11 C3 171.9(4) 38 32
O1 Cs11 C3 70.9(3) 48 32
O1 Cs11 C3 64.1(3) 43 32
Cs13 Cs12 Cs11 180(5) . .
Cs13 Cs12 O1 105.2(7) . 32
Cs11 Cs12 O1 74.8(7) . 32
Cs13 Cs12 O1 105.2(7) . 23
Cs11 Cs12 O1 74.8(7) . 23
O1 Cs12 O1 113.4(6) 32 23
Cs13 Cs12 O1 105.2(7) . .
Cs11 Cs12 O1 74.8(7) . .
O1 Cs12 O1 113.4(6) 32 .
O1 Cs12 O1 113.4(6) 23 .
Cs13 Cs12 O2 77.0(6) . 32
Cs11 Cs12 O2 103.0(6) . 32
O1 Cs12 O2 41.6(3) 32 32
O1 Cs12 O2 151.7(3) 23 32
O1 Cs12 O2 92.5(3) . 32
Cs13 Cs12 O2 77.0(6) . 23
Cs11 Cs12 O2 103.0(6) . 23
O1 Cs12 O2 92.5(3) 32 23
O1 Cs12 O2 41.6(3) 23 23
O1 Cs12 O2 151.7(3) . 23
O2 Cs12 O2 115.1(5) 32 23
Cs13 Cs12 O2 77.0(6) . .
Cs11 Cs12 O2 103.0(6) . .
O1 Cs12 O2 151.7(3) 32 .
O1 Cs12 O2 92.5(3) 23 .
O1 Cs12 O2 41.6(3) . .
O2 Cs12 O2 115.1(5) 32 .
O2 Cs12 O2 115.1(5) 23 .
Cs13 Cs12 C3 89.4(6) . 32
Cs11 Cs12 C3 90.6(6) . 32
O1 Cs12 C3 20.1(3) 32 32
O1 Cs12 C3 130.9(5) 23 32
O1 Cs12 C3 107.0(4) . 32
O2 Cs12 C3 22.1(3) 32 32
O2 Cs12 C3 101.2(3) 23 32
O2 Cs12 C3 136.6(4) . 32
Cs13 Cs12 C3 89.4(6) . .
Cs11 Cs12 C3 90.6(6) . .
O1 Cs12 C3 130.9(5) 32 .
O1 Cs12 C3 107.0(4) 23 .
O1 Cs12 C3 20.1(3) . .
O2 Cs12 C3 101.2(3) 32 .
O2 Cs12 C3 136.6(4) 23 .
O2 Cs12 C3 22.1(3) . .
C3 Cs12 C3 119.99(2) 32 .
Cs13 Cs12 C3 89.4(6) . 23
Cs11 Cs12 C3 90.6(6) . 23
O1 Cs12 C3 107.0(4) 32 23
O1 Cs12 C3 20.1(3) 23 23
O1 Cs12 C3 130.9(5) . 23
O2 Cs12 C3 136.6(4) 32 23
O2 Cs12 C3 22.1(3) 23 23
O2 Cs12 C3 101.2(3) . 23
C3 Cs12 C3 119.99(2) 32 23
C3 Cs12 C3 119.99(2) . 23
Cs13 Cs12 Cs11 153.96(18) . 38
Cs11 Cs12 Cs11 26.0(2) . 38
O1 Cs12 Cs11 99.2(9) 32 38
O1 Cs12 Cs11 72.5(7) 23 38
O1 Cs12 Cs11 55.5(6) . 38
O2 Cs12 Cs11 117.7(7) 32 38
O2 Cs12 Cs11 111.3(6) 23 38
O2 Cs12 Cs11 77.2(5) . 38
C3 Cs12 Cs11 112.0(7) 32 38
C3 Cs12 Cs11 67.4(5) . 38
C3 Cs12 Cs11 92.2(6) 23 38
Cs12 Cs13 Cs11 0(3) . .
Cs12 Cs13 O1 63.0(6) . 32
Cs11 Cs13 O1 63.0(6) . 32
Cs12 Cs13 O1 63.0(6) . .
Cs11 Cs13 O1 63.0(6) . .
O1 Cs13 O1 101.0(7) 32 .
Cs12 Cs13 O1 63.0(6) . 23
Cs11 Cs13 O1 63.0(6) . 23
O1 Cs13 O1 101.0(7) 32 23
O1 Cs13 O1 101.0(7) . 23
Cs12 Cs13 O2 91.2(6) . 32
Cs11 Cs13 O2 91.2(6) . 32
O1 Cs13 O2 41.0(3) 32 32
O1 Cs13 O2 89.7(4) . 32
O1 Cs13 O2 142.0(8) 23 32
Cs12 Cs13 O2 91.2(6) . .
Cs11 Cs13 O2 91.2(6) . .
O1 Cs13 O2 142.0(8) 32 .
O1 Cs13 O2 41.0(3) . .
O1 Cs13 O2 89.7(4) 23 .
O2 Cs13 O2 119.96(5) 32 .
Cs12 Cs13 O2 91.2(6) . 23
Cs11 Cs13 O2 91.2(6) . 23
O1 Cs13 O2 89.7(4) 32 23
O1 Cs13 O2 142.0(8) . 23
O1 Cs13 O2 41.0(3) 23 23
O2 Cs13 O2 119.96(5) 32 23
O2 Cs13 O2 119.96(5) . 23
Cs12 Cs13 O13 159.4(8) . 23
Cs11 Cs13 O13 159.4(8) . 23
O1 Cs13 O13 105.7(8) 32 23
O1 Cs13 O13 137.6(11) . 23
O1 Cs13 O13 105.4(15) 23 23
O2 Cs13 O13 89.4(14) 32 23
O2 Cs13 O13 106.2(9) . 23
O2 Cs13 O13 70.8(13) 23 23
Cs12 Cs13 O13 159.4(8) . 32
Cs11 Cs13 O13 159.4(8) . 32
O1 Cs13 O13 105.4(15) 32 32
O1 Cs13 O13 105.7(8) . 32
O1 Cs13 O13 137.6(11) 23 32
O2 Cs13 O13 70.8(13) 32 32
O2 Cs13 O13 89.4(14) . 32
O2 Cs13 O13 106.2(9) 23 32
O13 Cs13 O13 35.5(13) 23 32
Cs12 Cs13 O13 159.4(8) . .
Cs11 Cs13 O13 159.4(8) . .
O1 Cs13 O13 137.6(11) 32 .
O1 Cs13 O13 105.4(15) . .
O1 Cs13 O13 105.7(8) 23 .
O2 Cs13 O13 106.2(9) 32 .
O2 Cs13 O13 70.8(13) . .
O2 Cs13 O13 89.4(14) 23 .
O13 Cs13 O13 35.5(13) 23 .
O13 Cs13 O13 35.5(13) 32 .
Cs12 Cs13 C3 79.6(6) . 32
Cs11 Cs13 C3 79.6(6) . 32
O1 Cs13 C3 20.4(3) 32 32
O1 Cs13 C3 100.4(5) . 32
O1 Cs13 C3 120.7(7) 23 32
O2 Cs13 C3 21.7(3) 32 32
O2 Cs13 C3 137.7(3) . 32
O2 Cs13 C3 101.6(3) 23 32
O13 Cs13 C3 93.9(11) 23 32
O13 Cs13 C3 86.1(14) 32 32
O13 Cs13 C3 120.4(9) . 32
C3 O1 Cd1 113.9(8) . .
C3 O1 Cs11 123.3(9) . .
Cd1 O1 Cs11 122.3(5) . .
C3 O1 Cs12 105.3(11) . .
Cd1 O1 Cs12 133.0(5) . .
C3 O1 Cs13 96.1(10) . .
Cd1 O1 Cs13 135.3(5) . .
C3 O1 Cs11 122.0(10) . 38
Cd1 O1 Cs11 96.6(4) . 38
C3 O2 Cs13 93.4(10) . .
C3 O2 Cs12 87.0(10) . .
C3 O2 Cs11 77.2(9) . .
C3 O2 H2 118.1 . .
Cs13 O2 H2 138.4 . .
Cs12 O2 H2 149.4 . .
Cs11 O2 H2 164.5 . .
C2 N1 C1 104.8(10) . .
C2 N1 Cd1 114.3(7) . .
C1 N1 Cd1 140.9(7) . .
N1 C1 N1 113.7(13) . 50
N1 C1 H1 123.1 . .
N1 C1 H1 123.1 50 .
N1 C2 C2 108.3(6) . 50
N1 C2 C3 119.3(11) . .
C2 C2 C3 132.3(8) 50 .
O1 C3 O2 123.1(14) . .
O1 C3 C2 119.6(12) . .
O2 C3 C2 117.3(15) . .
O1 C3 Cs12 54.6(9) . .
O2 C3 Cs12 71.0(8) . .
C2 C3 Cs12 162.0(9) . .
O1 C3 Cs13 63.5(10) . .
O2 C3 Cs13 64.9(8) . .
C2 C3 Cs13 155.4(10) . .
O2 C3 Cs11 82.7(8) . .
C2 C3 Cs11 160.0(10) . .
C13 N11 C11 123.7(12) . 50
C13 N11 C11 123.7(12) . .
C11 N11 C11 111(2) 50 .
N11 C11 H11A 109.5 . .
N11 C11 H11B 109.5 . .
H11A C11 H11B 109.5 . .
N11 C11 H11C 109.5 . .
H11A C11 H11C 109.5 . .
H11B C11 H11C 109.5 . .
C13 O13 Cs13 130(3) . .
O13 C13 O13 123(4) 50 .
O13 C13 N11 118(2) 50 .
O13 C13 N11 118(2) . .
O41 O21 O41 90.0 81 41_545
O41 O21 O41 90.0 81 .
O41 O21 O41 90.0 41_545 .
O41 O21 O41 90.0 81 49_655
O41 O21 O41 90.0 41_545 49_655
O41 O21 O41 180.0 . 49_655
O41 O21 O41 90.0 81 89
O41 O21 O41 180.0 41_545 89
O41 O21 O41 90.0 . 89
O41 O21 O41 90.0 49_655 89
O41 O21 O41 180.0 81 33_554
O41 O21 O41 90.0 41_545 33_554
O41 O21 O41 90.0 . 33_554
O41 O21 O41 90.0 49_655 33_554
O41 O21 O41 90.0 89 33_554
O21 O41 O41 45.0 . 81
O21 O41 O41 45.0 . 41_545
O41 O41 O41 60.0 81 41_545
O21 O41 O41 45.0 . 89
O41 O41 O41 60.0 81 89
O41 O41 O41 90.0 41_545 89
O21 O41 O41 45.0 . 33_554
O41 O41 O41 90.0 81 33_554
O41 O41 O41 60.0 41_545 33_554
O41 O41 O41 60.0 89 33_554

loop_
_geom_bond_atom_site_label_1
_geom_bond_atom_site_label_2
_geom_bond_distance
_geom_bond_site_symmetry_2
Cd1 N1 2.242(10) .
Cd1 N1 2.242(10) 43
Cd1 N1 2.242(10) 34
Cd1 O1 2.355(10) 43
Cd1 O1 2.355(10) .
Cd1 O1 2.355(10) 34
Cd1 Cs11 4.5847(16) 16
Cd1 Cs11 4.5847(16) .
Cd1 Cs11 4.5847(16) 38
Cs11 Cs12 1.23(3) .
Cs11 Cs13 1.90(3) .
Cs11 O1 2.872(9) 32
Cs11 O1 2.872(9) 23
Cs11 O1 2.872(9) .
Cs11 Cs11 3.361(17) 38
Cs11 Cs11 3.361(17) 16
Cs11 Cs11 3.361(17) 27
Cs11 O1 3.671(13) 38
Cs11 O1 3.671(13) 48
Cs11 O1 3.671(13) 43
Cs11 C3 3.700(17) 32
Cs12 Cs13 0.67(3) .
Cs12 O1 2.938(13) 32
Cs12 O1 2.938(13) 23
Cs12 O1 2.938(13) .
Cs12 O2 3.292(13) 32
Cs12 O2 3.292(13) 23
Cs12 O2 3.292(13) .
Cs12 C3 3.478(16) 32
Cs12 C3 3.478(16) .
Cs12 C3 3.478(16) 23
Cs12 Cs11 4.42(3) 38
Cs13 O1 3.182(18) 32
Cs13 O1 3.182(18) .
Cs13 O1 3.182(18) 23
Cs13 O2 3.208(10) 32
Cs13 O2 3.208(10) .
Cs13 O2 3.208(10) 23
Cs13 O13 3.36(6) 23
Cs13 O13 3.36(6) 32
Cs13 O13 3.36(6) .
Cs13 C3 3.535(16) 32
O1 C3 1.238(17) .
O1 Cs11 3.671(13) 38
O2 C3 1.308(15) .
O2 H2 1.2413 .
N1 C2 1.341(13) .
N1 C1 1.345(12) .
C1 N1 1.345(12) 50
C1 H1 0.9500 .
C2 C2 1.41(2) 50
C2 C3 1.454(18) .
N11 C13 1.304(19) .
N11 C11 1.41(3) 50
N11 C11 1.41(3) .
C11 H11A 0.9800 .
C11 H11B 0.9800 .
C11 H11C 0.9800 .
O13 C13 1.299(19) .
C13 O13 1.299(19) 50
O21 O41 1.28(4) 81
O21 O41 1.28(4) 41_545
O21 O41 1.28(4) .
O21 O41 1.28(4) 49_655
O21 O41 1.28(4) 89
O21 O41 1.28(4) 33_554
O41 O41 1.81(6) 81
O41 O41 1.81(6) 41_545
O41 O41 1.81(6) 89
O41 O41 1.81(6) 33_554
